data_7001223
loop_
_publ_author_name
'Ho\/ly\'nska, Ma\/lgorzata'
'Lis, Tadeusz'

_publ_section_title
;
 Remarkably stable dinuclear, diamagnetic rhenium(VI) salts with the
 [ReOCl4OReOCl4]2&#x2212; anion
;
_journal_issue 19
_journal_name_full 'Dalton Transactions'
_journal_page_first 3840
_journal_page_last 3846
_journal_paper_doi 10.1039/b823327f
_journal_year 2009
_chemical_formula_moiety 'C38 H34 P2, Cl8 O3 Re2, 4(C H Cl3)'
_chemical_formula_sum 'C42 H38 Cl20 O3 P2 Re2'
_chemical_formula_weight 1734.06
_chemical_name_systematic
;
?
;
_space_group_IT_number 2
_symmetry_cell_setting triclinic
_symmetry_space_group_name_Hall '-P 1'
_symmetry_space_group_name_H-M 'P -1'
_atom_sites_solution_hydrogens geom
_atom_sites_solution_primary direct
_atom_sites_solution_secondary difmap
_audit_creation_method SHELXL-97
_cell_angle_alpha 77.79(4)
_cell_angle_beta 89.12(4)
_cell_angle_gamma 65.00(4)
_cell_formula_units_Z 1
_cell_length_a 11.424(4)
_cell_length_b 11.516(5)
_cell_length_c 12.632(5)
_cell_measurement_reflns_used 15560
_cell_measurement_temperature 100(2)
_cell_measurement_theta_max 36.82
_cell_measurement_theta_min 2.87
_cell_volume 1466.9(12)
_computing_cell_refinement 'CrysAlis RED (Oxford Diffraction, 2006)'
_computing_data_collection 'CrysAlis CCD (Oxford Diffraction, 2006)'
_computing_data_reduction 'CrysAlis RED (Oxford Diffraction, 2006)'
_computing_molecular_graphics 'DIAMOND 3.0 (Brandenburg & Putz, 2005)'
_computing_publication_material 'SHELXL-97 (Sheldrick, 1997)'
_computing_structure_refinement 'SHELXL-97 (Sheldrick, 1997)'
_computing_structure_solution 'SHELXS-97 (Sheldrick, 1990)'
_diffrn_ambient_temperature 100(2)
_diffrn_measured_fraction_theta_full 0.998
_diffrn_measured_fraction_theta_max 0.632
_diffrn_measurement_device_type KM4CCD
_diffrn_measurement_method \w
_diffrn_radiation_monochromator graphite
_diffrn_radiation_source 'fine-focus sealed tube'
_diffrn_radiation_type MoK\a
_diffrn_radiation_wavelength 0.71073
_diffrn_reflns_av_R_equivalents 0.0699
_diffrn_reflns_av_sigmaI/netI 0.1343
_diffrn_reflns_limit_h_max 19
_diffrn_reflns_limit_h_min -13
_diffrn_reflns_limit_k_max 19
_diffrn_reflns_limit_k_min -15
_diffrn_reflns_limit_l_max 21
_diffrn_reflns_limit_l_min -16
_diffrn_reflns_number 18674
_diffrn_reflns_theta_full 26.50
_diffrn_reflns_theta_max 36.82
_diffrn_reflns_theta_min 2.87
_exptl_absorpt_coefficient_mu 5.125
_exptl_absorpt_correction_T_max 0.915
_exptl_absorpt_correction_T_min 0.449
_exptl_absorpt_correction_type analytical
_exptl_absorpt_process_details 'CrysAlis RED (Oxford Diffraction, 2006)'
_exptl_crystal_colour violet
_exptl_crystal_density_diffrn 1.963
_exptl_crystal_density_method 'not measured'
_exptl_crystal_description plate
_exptl_crystal_F_000 834
_exptl_crystal_size_max 0.18
_exptl_crystal_size_mid 0.11
_exptl_crystal_size_min 0.02
_refine_diff_density_max 1.28
_refine_diff_density_min -1.38
_refine_diff_density_rms 0.22
_refine_ls_extinction_method none
_refine_ls_goodness_of_fit_ref 1.004
_refine_ls_hydrogen_treatment constr
_refine_ls_matrix_type full
_refine_ls_number_parameters 349
_refine_ls_number_reflns 9318
_refine_ls_number_restraints 18
_refine_ls_restrained_S_all 1.003
_refine_ls_R_factor_all 0.1003
_refine_ls_R_factor_gt 0.0559
_refine_ls_shift/su_max 0.004
_refine_ls_shift/su_mean 0.000
_refine_ls_structure_factor_coef Fsqd
_refine_ls_weighting_details 'calc w=1/[\s^2^(Fo^2^)+(0.0020P)^2^] where P=(Fo^2^+2Fc^2^)/3'
_refine_ls_weighting_scheme calc
_refine_ls_wR_factor_gt 0.0576
_refine_ls_wR_factor_ref 0.0643
_reflns_number_gt 6289
_reflns_number_total 9318
_reflns_threshold_expression >2sigma(I)
_cod_data_source_file b823327f.txt
_cod_data_source_block kma1hol
_cod_original_cell_volume 1466.9(10)
_cod_database_code 7001223

loop_
_symmetry_equiv_pos_as_xyz
'x, y, z'
'-x, -y, -z'

loop_
_atom_site_label
_atom_site_type_symbol
_atom_site_fract_x
_atom_site_fract_y
_atom_site_fract_z
_atom_site_U_iso_or_equiv
_atom_site_adp_type
_atom_site_occupancy
_atom_site_symmetry_multiplicity
_atom_site_calc_flag
_atom_site_refinement_flags
_atom_site_disorder_assembly
_atom_site_disorder_group
P1 P 0.08646(12) 0.11110(13) 0.57169(11) 0.0123(3) Uani 1 1 d . . .
C1 C -0.0184(5) 0.0342(5) 0.5488(4) 0.0157(12) Uani 1 1 d . . .
H1A H -0.0129 -0.0319 0.6154 0.019 Uiso 1 1 calc R . .
H1B H -0.1092 0.1020 0.5348 0.019 Uiso 1 1 calc R . .
C11 C 0.0798(4) 0.2270(5) 0.4509(4) 0.0131(11) Uani 1 1 d . . .
C21 C 0.0038(5) 0.3624(5) 0.4378(4) 0.0166(12) Uani 1 1 d . . .
H21 H -0.0444 0.3960 0.4951 0.020 Uiso 1 1 calc R . .
C31 C -0.0002(5) 0.4465(5) 0.3405(4) 0.0189(12) Uani 1 1 d . . .
H31 H -0.0513 0.5384 0.3315 0.023 Uiso 1 1 calc R . .
C41 C 0.0687(5) 0.3996(5) 0.2563(4) 0.0189(12) Uani 1 1 d . . .
H41 H 0.0643 0.4584 0.1896 0.023 Uiso 1 1 calc R . .
C51 C 0.1448(5) 0.2648(5) 0.2700(4) 0.0171(12) Uani 1 1 d . . .
H51 H 0.1929 0.2322 0.2124 0.021 Uiso 1 1 calc R . .
C61 C 0.1513(5) 0.1785(5) 0.3658(4) 0.0135(11) Uani 1 1 d . . .
H61 H 0.2036 0.0869 0.3744 0.016 Uiso 1 1 calc R . .
C12 C 0.0309(5) 0.1832(5) 0.6847(4) 0.0140(11) Uani 1 1 d . . .
C22 C 0.1175(5) 0.1479(5) 0.7758(4) 0.0175(12) Uani 1 1 d . . .
H22 H 0.2058 0.0888 0.7754 0.021 Uiso 1 1 calc R . .
C32 C 0.0749(5) 0.1984(5) 0.8655(4) 0.0208(12) Uani 1 1 d . . .
H32 H 0.1341 0.1727 0.9273 0.025 Uiso 1 1 calc R . .
C42 C -0.0527(5) 0.2861(5) 0.8674(5) 0.0216(13) Uani 1 1 d . . .
H42 H -0.0816 0.3202 0.9300 0.026 Uiso 1 1 calc R . .
C52 C -0.1386(5) 0.3238(5) 0.7754(5) 0.0212(13) Uani 1 1 d . . .
H52 H -0.2259 0.3858 0.7755 0.025 Uiso 1 1 calc R . .
C62 C -0.0995(5) 0.2734(5) 0.6854(4) 0.0164(12) Uani 1 1 d . . .
H62 H -0.1594 0.2987 0.6243 0.020 Uiso 1 1 calc R . .
C13 C 0.2490(4) -0.0078(5) 0.6060(4) 0.0120(11) Uani 1 1 d . . .
C23 C 0.2779(5) -0.1370(5) 0.6616(4) 0.0179(12) Uani 1 1 d . . .
H23 H 0.2112 -0.1660 0.6708 0.022 Uiso 1 1 calc R . .
C33 C 0.4032(5) -0.2218(5) 0.7030(5) 0.0228(13) Uani 1 1 d . . .
H33 H 0.4236 -0.3104 0.7381 0.027 Uiso 1 1 calc R . .
C43 C 0.4991(5) -0.1776(5) 0.6932(5) 0.0240(13) Uani 1 1 d . . .
H43 H 0.5845 -0.2350 0.7246 0.029 Uiso 1 1 calc R . .
C53 C 0.4716(5) -0.0504(5) 0.6381(4) 0.0180(12) Uani 1 1 d . . .
H53 H 0.5387 -0.0219 0.6297 0.022 Uiso 1 1 calc R . .
C63 C 0.3483(5) 0.0340(5) 0.5959(4) 0.0171(12) Uani 1 1 d . . .
H63 H 0.3295 0.1218 0.5593 0.021 Uiso 1 1 calc R . .
Re1 Re 0.41120(2) 0.42906(2) 0.59613(2) 0.01342(6) Uani 1 1 d . . .
Cl21 Cl 0.33452(13) 0.29820(13) 0.71685(11) 0.0206(3) Uani 1 1 d . . .
Cl11 Cl 0.60002(12) 0.22142(12) 0.59111(11) 0.0183(3) Uani 1 1 d . . .
Cl31 Cl 0.52918(12) 0.42447(12) 0.74989(11) 0.0178(3) Uani 1 1 d . . .
Cl41 Cl 0.31022(12) 0.39215(13) 0.45634(11) 0.0189(3) Uani 1 1 d . . .
O1 O 0.5000 0.5000 0.5000 0.0147(11) Uani 1 2 d S . .
O21 O 0.2884(3) 0.5727(3) 0.6044(3) 0.0188(8) Uani 1 1 d . . .
C3 C 0.2912(5) 0.4600(5) 0.9404(4) 0.0237(13) Uani 1 1 d D . .
H3 H 0.3543 0.4059 0.8948 0.028 Uiso 1 1 calc R . .
Cl13 Cl 0.21380(16) 0.62263(16) 0.86650(13) 0.0393(4) Uani 1 1 d D . .
Cl23 Cl 0.17651(16) 0.39707(16) 0.97525(13) 0.0393(4) Uani 1 1 d D . .
Cl33 Cl 0.37537(15) 0.45213(18) 1.05958(13) 0.0446(5) Uani 1 1 d D . .
C115 C 0.6671(15) 0.0877(15) 0.8775(12) 0.038(5) Uani 0.50 1 d PD A 1
H11 H 0.6184 0.1611 0.8138 0.046 Uiso 0.50 1 calc PR A 1
Cl15 Cl 0.6446(7) 0.1497(7) 0.9946(6) 0.069(2) Uani 0.50 1 d PD A 1
Cl25 Cl 0.8314(7) 0.0135(14) 0.8526(11) 0.054(3) Uani 0.50 1 d PD A 1
Cl35 Cl 0.6046(13) -0.0325(12) 0.8929(12) 0.050(2) Uani 0.50 1 d PD A 1
C151 C 0.7148(15) 0.0884(18) 0.8758(15) 0.032(5) Uani 0.50 1 d PD B 2
H111 H 0.6768 0.1613 0.8096 0.039 Uiso 0.50 1 calc PR B 2
Cl51 Cl 0.7038(7) 0.1575(7) 0.9879(6) 0.0461(15) Uani 0.50 1 d PD B 2
Cl52 Cl 0.8786(8) -0.0069(12) 0.8588(10) 0.0352(16) Uani 0.50 1 d PD B 2
Cl53 Cl 0.6282(12) -0.0096(11) 0.8890(12) 0.0428(17) Uani 0.50 1 d PD B 2

loop_
_atom_site_aniso_label
_atom_site_aniso_U_11
_atom_site_aniso_U_22
_atom_site_aniso_U_33
_atom_site_aniso_U_23
_atom_site_aniso_U_13
_atom_site_aniso_U_12
P1 0.0124(7) 0.0116(7) 0.0146(7) -0.0037(6) 0.0013(6) -0.0065(6)
C1 0.017(3) 0.015(3) 0.019(3) -0.006(3) 0.006(2) -0.009(2)
C11 0.012(2) 0.018(3) 0.013(3) -0.004(2) 0.000(2) -0.010(2)
C21 0.013(3) 0.015(3) 0.020(3) -0.003(3) 0.001(2) -0.005(2)
C31 0.019(3) 0.010(3) 0.027(3) -0.003(3) -0.003(3) -0.006(2)
C41 0.018(3) 0.025(3) 0.018(3) -0.004(3) 0.003(2) -0.014(3)
C51 0.016(3) 0.014(3) 0.024(3) -0.005(3) 0.002(2) -0.009(2)
C61 0.018(3) 0.003(3) 0.017(3) 0.004(2) -0.006(2) -0.005(2)
C12 0.021(3) 0.014(3) 0.011(3) -0.002(2) 0.000(2) -0.012(2)
C22 0.017(3) 0.013(3) 0.021(3) -0.009(3) 0.006(2) -0.004(2)
C32 0.033(3) 0.022(3) 0.012(3) -0.008(3) 0.003(3) -0.014(3)
C42 0.026(3) 0.017(3) 0.027(3) -0.009(3) 0.011(3) -0.011(3)
C52 0.016(3) 0.015(3) 0.027(3) -0.004(3) 0.000(3) -0.002(2)
C62 0.014(3) 0.018(3) 0.020(3) -0.009(3) 0.002(2) -0.007(2)
C13 0.015(3) 0.011(3) 0.012(3) -0.002(2) 0.001(2) -0.008(2)
C23 0.014(3) 0.012(3) 0.025(3) 0.003(3) -0.002(2) -0.006(2)
C33 0.024(3) 0.007(3) 0.032(4) -0.005(3) 0.002(3) 0.000(2)
C43 0.011(3) 0.027(4) 0.030(3) -0.011(3) 0.001(3) -0.002(2)
C53 0.013(3) 0.023(3) 0.021(3) -0.006(3) 0.007(2) -0.010(2)
C63 0.018(3) 0.017(3) 0.016(3) -0.003(3) 0.001(2) -0.008(2)
Re1 0.01275(10) 0.01207(11) 0.01676(11) -0.00265(9) 0.00155(8) -0.00687(8)
Cl21 0.0243(7) 0.0188(8) 0.0232(7) -0.0049(6) 0.0067(6) -0.0138(6)
Cl11 0.0171(6) 0.0143(7) 0.0209(7) -0.0043(6) 0.0020(6) -0.0042(6)
Cl31 0.0183(7) 0.0163(7) 0.0191(7) -0.0041(6) -0.0016(6) -0.0076(6)
Cl41 0.0184(7) 0.0187(7) 0.0207(7) -0.0032(6) -0.0029(6) -0.0094(6)
O1 0.017(3) 0.019(3) 0.014(3) -0.003(2) 0.001(2) -0.013(2)
O21 0.0095(17) 0.016(2) 0.031(2) -0.0090(18) -0.0018(17) -0.0042(15)
C3 0.024(3) 0.027(4) 0.021(3) -0.012(3) 0.007(3) -0.010(3)
Cl13 0.0505(10) 0.0300(10) 0.0331(9) -0.0023(8) 0.0110(8) -0.0157(8)
Cl23 0.0523(10) 0.0493(11) 0.0326(9) -0.0072(9) 0.0067(8) -0.0382(9)
Cl33 0.0355(10) 0.0665(13) 0.0360(10) -0.0191(10) -0.0031(8) -0.0221(9)
C115 0.071(14) 0.018(9) 0.010(7) -0.003(7) -0.001(8) -0.004(9)
Cl15 0.135(7) 0.028(3) 0.028(3) -0.009(2) -0.016(4) -0.017(4)
Cl25 0.084(7) 0.053(6) 0.036(3) 0.004(3) -0.009(6) -0.045(6)
Cl35 0.060(6) 0.037(4) 0.050(3) -0.015(3) 0.008(4) -0.017(3)
C151 0.029(10) 0.028(9) 0.045(11) -0.017(8) 0.019(8) -0.013(8)
Cl51 0.084(4) 0.032(3) 0.027(2) -0.0123(19) 0.008(3) -0.026(3)
Cl52 0.053(4) 0.033(3) 0.028(3) -0.004(3) 0.006(4) -0.027(4)
Cl53 0.037(3) 0.030(4) 0.057(3) -0.004(3) -0.003(3) -0.012(2)

loop_
_atom_type_symbol
_atom_type_description
_atom_type_scat_dispersion_real
_atom_type_scat_dispersion_imag
_atom_type_scat_source
C C 0.0033 0.0016 'International Tables Vol C Tables 4.2.6.8 and 6.1.1.4'
H H 0.0000 0.0000 'International Tables Vol C Tables 4.2.6.8 and 6.1.1.4'
O O 0.0106 0.0060 'International Tables Vol C Tables 4.2.6.8 and 6.1.1.4'
P P 0.1023 0.0942 'International Tables Vol C Tables 4.2.6.8 and 6.1.1.4'
Cl Cl 0.1484 0.1585 'International Tables Vol C Tables 4.2.6.8 and 6.1.1.4'
Re Re -1.0185 7.2310 'International Tables Vol C Tables 4.2.6.8 and 6.1.1.4'

loop_
_geom_angle_atom_site_label_1
_geom_angle_atom_site_label_2
_geom_angle_atom_site_label_3
_geom_angle
_geom_angle_site_symmetry_1
_geom_angle_site_symmetry_3
_geom_angle_publ_flag
C13 P1 C12 108.1(2) . . ?
C13 P1 C11 108.8(2) . . ?
C12 P1 C11 113.4(2) . . ?
C13 P1 C1 111.0(2) . . ?
C12 P1 C1 106.4(2) . . ?
C11 P1 C1 109.2(2) . . ?
C1 C1 P1 112.6(4) 2_556 . ?
C1 C1 H1A 109.1 2_556 . ?
P1 C1 H1A 109.1 . . ?
C1 C1 H1B 109.1 2_556 . ?
P1 C1 H1B 109.1 . . ?
H1A C1 H1B 107.8 . . ?
C21 C11 C61 119.9(5) . . ?
C21 C11 P1 122.2(4) . . ?
C61 C11 P1 117.9(4) . . ?
C31 C21 C11 119.1(5) . . ?
C31 C21 H21 120.4 . . ?
C11 C21 H21 120.4 . . ?
C41 C31 C21 121.3(5) . . ?
C41 C31 H31 119.4 . . ?
C21 C31 H31 119.4 . . ?
C31 C41 C51 119.3(5) . . ?
C31 C41 H41 120.4 . . ?
C51 C41 H41 120.4 . . ?
C61 C51 C41 121.0(5) . . ?
C61 C51 H51 119.5 . . ?
C41 C51 H51 119.5 . . ?
C51 C61 C11 119.4(5) . . ?
C51 C61 H61 120.3 . . ?
C11 C61 H61 120.3 . . ?
C22 C12 C62 119.3(5) . . ?
C22 C12 P1 119.4(4) . . ?
C62 C12 P1 121.2(4) . . ?
C32 C22 C12 120.2(5) . . ?
C32 C22 H22 119.9 . . ?
C12 C22 H22 119.9 . . ?
C22 C32 C42 121.0(5) . . ?
C22 C32 H32 119.5 . . ?
C42 C32 H32 119.5 . . ?
C32 C42 C52 118.9(5) . . ?
C32 C42 H42 120.6 . . ?
C52 C42 H42 120.6 . . ?
C62 C52 C42 121.4(5) . . ?
C62 C52 H52 119.3 . . ?
C42 C52 H52 119.3 . . ?
C52 C62 C12 119.2(5) . . ?
C52 C62 H62 120.4 . . ?
C12 C62 H62 120.4 . . ?
C63 C13 C23 119.1(4) . . ?
C63 C13 P1 118.8(4) . . ?
C23 C13 P1 121.0(3) . . ?
C33 C23 C13 120.0(5) . . ?
C33 C23 H23 120.0 . . ?
C13 C23 H23 120.0 . . ?
C23 C33 C43 119.8(5) . . ?
C23 C33 H33 120.1 . . ?
C43 C33 H33 120.1 . . ?
C53 C43 C33 120.6(5) . . ?
C53 C43 H43 119.7 . . ?
C33 C43 H43 119.7 . . ?
C63 C53 C43 120.1(5) . . ?
C63 C53 H53 120.0 . . ?
C43 C53 H53 120.0 . . ?
C53 C63 C13 120.4(5) . . ?
C53 C63 H63 119.8 . . ?
C13 C63 H63 119.8 . . ?
O21 Re1 O1 96.50(13) . . ?
O21 Re1 Cl41 96.08(12) . . ?
O1 Re1 Cl41 92.07(5) . . ?
O21 Re1 Cl21 95.25(13) . . ?
O1 Re1 Cl21 168.24(4) . . ?
Cl41 Re1 Cl21 87.13(6) . . ?
O21 Re1 Cl31 92.36(13) . . ?
O1 Re1 Cl31 93.12(5) . . ?
Cl41 Re1 Cl31 169.52(5) . . ?
Cl21 Re1 Cl31 85.93(6) . . ?
O21 Re1 Cl11 176.42(11) . . ?
O1 Re1 Cl11 82.51(5) . . ?
Cl41 Re1 Cl11 87.41(6) . . ?
Cl21 Re1 Cl11 85.73(6) . . ?
Cl31 Re1 Cl11 84.26(6) . . ?
Re1 O1 Re1 180.000(1) . 2_666 ?
Cl13 C3 Cl23 109.9(3) . . ?
Cl13 C3 Cl33 110.0(3) . . ?
Cl23 C3 Cl33 109.6(3) . . ?
Cl13 C3 H3 109.1 . . ?
Cl23 C3 H3 109.1 . . ?
Cl33 C3 H3 109.1 . . ?
Cl15 C115 Cl25 112.4(10) . . ?
Cl15 C115 Cl35 108.8(9) . . ?
Cl25 C115 Cl35 108.5(9) . . ?
Cl15 C115 H11 109.0 . . ?
Cl25 C115 H11 109.0 . . ?
Cl35 C115 H11 109.0 . . ?
Cl51 C151 Cl52 110.0(10) . . ?
Cl51 C151 Cl53 111.7(10) . . ?
Cl52 C151 Cl53 109.9(10) . . ?
Cl51 C151 H111 108.4 . . ?
Cl52 C151 H111 108.4 . . ?
Cl53 C151 H111 108.4 . . ?

loop_
_geom_bond_atom_site_label_1
_geom_bond_atom_site_label_2
_geom_bond_distance
_geom_bond_site_symmetry_2
_geom_bond_publ_flag
P1 C13 1.771(5) . ?
P1 C12 1.777(5) . ?
P1 C11 1.781(5) . ?
P1 C1 1.822(5) . ?
C1 C1 1.560(9) 2_556 ?
C1 H1A 0.9900 . ?
C1 H1B 0.9900 . ?
C11 C21 1.401(7) . ?
C11 C61 1.405(7) . ?
C21 C31 1.383(7) . ?
C21 H21 0.9500 . ?
C31 C41 1.379(7) . ?
C31 H31 0.9500 . ?
C41 C51 1.394(7) . ?
C41 H41 0.9500 . ?
C51 C61 1.375(7) . ?
C51 H51 0.9500 . ?
C61 H61 0.9500 . ?
C12 C22 1.401(7) . ?
C12 C62 1.413(7) . ?
C22 C32 1.372(7) . ?
C22 H22 0.9500 . ?
C32 C42 1.382(7) . ?
C32 H32 0.9500 . ?
C42 C52 1.401(7) . ?
C42 H42 0.9500 . ?
C52 C62 1.368(7) . ?
C52 H52 0.9500 . ?
C62 H62 0.9500 . ?
C13 C63 1.402(6) . ?
C13 C23 1.402(6) . ?
C23 C33 1.379(7) . ?
C23 H23 0.9500 . ?
C33 C43 1.385(7) . ?
C33 H33 0.9500 . ?
C43 C53 1.383(7) . ?
C43 H43 0.9500 . ?
C53 C63 1.364(7) . ?
C53 H53 0.9500 . ?
C63 H63 0.9500 . ?
Re1 O21 1.680(3) . ?
Re1 O1 1.8477(8) . ?
Re1 Cl41 2.3289(15) . ?
Re1 Cl21 2.3381(16) . ?
Re1 Cl31 2.3599(16) . ?
Re1 Cl11 2.465(2) . ?
O1 Re1 1.8477(8) 2_666 ?
C3 Cl13 1.746(5) . ?
C3 Cl23 1.756(5) . ?
C3 Cl33 1.764(5) . ?
C3 H3 1.0000 . ?
C115 Cl15 1.745(11) . ?
C115 Cl25 1.758(13) . ?
C115 Cl35 1.783(12) . ?
C115 H11 1.0000 . ?
C151 Cl51 1.744(12) . ?
C151 Cl52 1.761(13) . ?
C151 Cl53 1.772(13) . ?
C151 H111 1.0000 . ?

loop_
_geom_hbond_atom_site_label_D
_geom_hbond_atom_site_label_H
_geom_hbond_atom_site_label_A
_geom_hbond_distance_DH
_geom_hbond_distance_HA
_geom_hbond_distance_DA
_geom_hbond_angle_DHA
_geom_hbond_site_symmetry_A
C115 H11 Cl11 1.00 2.74 3.58(2) 141 .
C151 H111 Cl11 1.00 2.76 3.62(2) 145 .
C52 H52 Cl31 0.95 2.65 3.466(6) 144 1_455
C3 H3 Cl31 1.00 2.73 3.554(6) 140 .
C115 H11 Cl31 1.00 2.70 3.52(2) 140 .
C33 H33 Cl31 0.95 2.74 3.614(6) 154 1_545

loop_
_geom_torsion_atom_site_label_1
_geom_torsion_atom_site_label_2
_geom_torsion_atom_site_label_3
_geom_torsion_atom_site_label_4
_geom_torsion
_geom_torsion_site_symmetry_1
_geom_torsion_site_symmetry_2
_geom_torsion_site_symmetry_3
_geom_torsion_site_symmetry_4
_geom_torsion_publ_flag
C13 P1 C1 C1 -62.6(6) . . . 2_556 ?
C12 P1 C1 C1 -180.0(5) . . . 2_556 ?
C11 P1 C1 C1 57.3(6) . . . 2_556 ?
C13 P1 C11 C21 -138.4(4) . . . . ?
C12 P1 C11 C21 -18.0(4) . . . . ?
C1 P1 C11 C21 100.4(4) . . . . ?
C13 P1 C11 C61 43.3(4) . . . . ?
C12 P1 C11 C61 163.7(3) . . . . ?
C1 P1 C11 C61 -77.9(4) . . . . ?
C61 C11 C21 C31 0.4(6) . . . . ?
P1 C11 C21 C31 -177.9(3) . . . . ?
C11 C21 C31 C41 0.3(7) . . . . ?
C21 C31 C41 C51 -0.7(7) . . . . ?
C31 C41 C51 C61 0.5(7) . . . . ?
C41 C51 C61 C11 0.1(7) . . . . ?
C21 C11 C61 C51 -0.6(6) . . . . ?
P1 C11 C61 C51 177.8(3) . . . . ?
C13 P1 C12 C22 4.5(4) . . . . ?
C11 P1 C12 C22 -116.3(4) . . . . ?
C1 P1 C12 C22 123.7(4) . . . . ?
C13 P1 C12 C62 -174.2(4) . . . . ?
C11 P1 C12 C62 65.1(5) . . . . ?
C1 P1 C12 C62 -55.0(5) . . . . ?
C62 C12 C22 C32 1.4(7) . . . . ?
P1 C12 C22 C32 -177.3(4) . . . . ?
C12 C22 C32 C42 -1.0(8) . . . . ?
C22 C32 C42 C52 -0.4(8) . . . . ?
C32 C42 C52 C62 1.6(8) . . . . ?
C42 C52 C62 C12 -1.2(8) . . . . ?
C22 C12 C62 C52 -0.3(7) . . . . ?
P1 C12 C62 C52 178.4(4) . . . . ?
C12 P1 C13 C63 -82.0(4) . . . . ?
C11 P1 C13 C63 41.6(4) . . . . ?
C1 P1 C13 C63 161.7(4) . . . . ?
C12 P1 C13 C23 85.9(4) . . . . ?
C11 P1 C13 C23 -150.5(4) . . . . ?
C1 P1 C13 C23 -30.4(5) . . . . ?
C63 C13 C23 C33 -1.6(8) . . . . ?
P1 C13 C23 C33 -169.5(4) . . . . ?
C13 C23 C33 C43 2.5(8) . . . . ?
C23 C33 C43 C53 -2.8(8) . . . . ?
C33 C43 C53 C63 2.2(8) . . . . ?
C43 C53 C63 C13 -1.2(8) . . . . ?
C23 C13 C63 C53 1.0(7) . . . . ?
P1 C13 C63 C53 169.1(4) . . . . ?
